data_4119032
loop_
_publ_author_name
'Shivnath Mazumder'
'Deju Shang'
'Daniela E. Negru'
'Mu-Hyun Baik'
'P. Andrew Evans'

_publ_section_title
;
 Stereoselective Rhodium-Catalyzed [3 + 2 + 1] Carbocyclization of
 Alkenylidenecyclopropanes with Carbon Monoxide: Theoretical Evidence for
 a Trimethylenemethane Metallacycle Intermediate
;
_journal_name_full 'Journal of the American Chemical Society'
_journal_page_first 20569
_journal_page_last 20572
_journal_paper_doi 10.1021/ja305467x
_journal_volume 134
_journal_year 2012
_chemical_formula_sum 'C16 H19 N O3 S'
_chemical_formula_weight 305.38
_chemical_name_common DJS01
_chemical_name_systematic
;
 ?
;
_space_group_IT_number 14
_symmetry_cell_setting monoclinic
_symmetry_space_group_name_Hall '-P 2yn'
_symmetry_space_group_name_H-M 'P 1 21/n 1'
_atom_sites_solution_hydrogens geom
_atom_sites_solution_primary direct
_atom_sites_solution_secondary difmap
_audit_creation_method SHELXL-97
_cell_angle_alpha 90.00
_cell_angle_beta 92.492(2)
_cell_angle_gamma 90.00
_cell_formula_units_Z 4
_cell_length_a 8.2766(12)
_cell_length_b 7.5631(11)
_cell_length_c 23.141(3)
_cell_measurement_reflns_used 3460
_cell_measurement_temperature 100(2)
_cell_measurement_theta_max 27.5
_cell_measurement_theta_min 2.6
_cell_volume 1447.2(4)
_computing_cell_refinement 'SAINT v6.45a (Bruker, 2005)'
_computing_data_collection 'SMART v.5.632 (Bruker, 2005)'
_computing_data_reduction 'SAINT v6.45a (Bruker, 2005)'
_computing_structure_refinement 'SHELXL-97 (Sheldrick, 2008)'
_computing_structure_solution 'SHELXS-97 (Sheldrick, 2008)'
_diffrn_ambient_temperature 100(2)
_diffrn_measured_fraction_theta_full 0.997
_diffrn_measured_fraction_theta_max 0.997
_diffrn_measurement_device_type 'Bruker D8 diffractometer with APEX detector'
_diffrn_measurement_method '\w scans with a narrow frame width'
_diffrn_radiation_monochromator graphite
_diffrn_radiation_source 'fine-focus sealed tube'
_diffrn_radiation_type MoK\a
_diffrn_radiation_wavelength 0.71073
_diffrn_reflns_av_R_equivalents 0.0227
_diffrn_reflns_av_sigmaI/netI 0.0285
_diffrn_reflns_limit_h_max 10
_diffrn_reflns_limit_h_min -9
_diffrn_reflns_limit_k_max 9
_diffrn_reflns_limit_k_min -9
_diffrn_reflns_limit_l_max 29
_diffrn_reflns_limit_l_min -25
_diffrn_reflns_number 8135
_diffrn_reflns_theta_full 26.73
_diffrn_reflns_theta_max 26.73
_diffrn_reflns_theta_min 1.76
_exptl_absorpt_coefficient_mu 0.234
_exptl_absorpt_correction_T_max 0.9811
_exptl_absorpt_correction_T_min 0.9206
_exptl_absorpt_correction_type multi-scan
_exptl_absorpt_process_details 'SADABS V2008-1 (Sheldrick, 2008)'
_exptl_crystal_colour colourless
_exptl_crystal_density_diffrn 1.402
_exptl_crystal_description prism
_exptl_crystal_F_000 648
_exptl_crystal_size_max 0.36
_exptl_crystal_size_mid 0.11
_exptl_crystal_size_min 0.08
_refine_diff_density_max 0.456
_refine_diff_density_min -0.255
_refine_diff_density_rms 0.052
_refine_ls_extinction_method none
_refine_ls_goodness_of_fit_ref 1.051
_refine_ls_hydrogen_treatment refall
_refine_ls_matrix_type full
_refine_ls_number_parameters 266
_refine_ls_number_reflns 3060
_refine_ls_number_restraints 0
_refine_ls_restrained_S_all 1.051
_refine_ls_R_factor_all 0.0463
_refine_ls_R_factor_gt 0.0375
_refine_ls_shift/su_max 0.000
_refine_ls_shift/su_mean 0.000
_refine_ls_structure_factor_coef Fsqd
_refine_ls_weighting_details 'calc w=1/[\s^2^(Fo^2^)+(0.0530P)^2^+0.4646P] where P=(Fo^2^+2Fc^2^)/3'
_refine_ls_weighting_scheme calc
_refine_ls_wR_factor_gt 0.0929
_refine_ls_wR_factor_ref 0.0971
_reflns_number_gt 2608
_reflns_number_total 3060
_reflns_threshold_expression >2sigma(I)
_cod_data_source_file ja305467x_si_001.cif
_cod_data_source_block djs01
_cod_database_code 4119032

loop_
_symmetry_equiv_pos_as_xyz
'x, y, z'
'-x+1/2, y+1/2, -z+1/2'
'-x, -y, -z'
'x-1/2, -y-1/2, z-1/2'

loop_
_atom_site_aniso_label
_atom_site_aniso_U_11
_atom_site_aniso_U_22
_atom_site_aniso_U_33
_atom_site_aniso_U_23
_atom_site_aniso_U_13
_atom_site_aniso_U_12
S1 0.0163(2) 0.0157(2) 0.0238(2) 0.0000(2) -0.0039(2) 0.0005(1)
O1 0.0183(6) 0.0263(6) 0.0357(7) -0.0081(5) -0.0021(5) 0.0049(5)
O2 0.0274(6) 0.0199(6) 0.0304(7) 0.0072(5) -0.0099(5) -0.0040(5)
O3 0.0282(7) 0.0338(7) 0.0178(6) -0.0002(5) 0.0022(5) -0.0064(5)
N1 0.0178(7) 0.0183(6) 0.0194(7) -0.0001(5) -0.0002(5) -0.0034(5)
C1 0.0192(8) 0.0232(8) 0.0195(8) -0.0009(7) 0.0002(6) -0.0038(7)
C2 0.0169(8) 0.0193(8) 0.0198(8) 0.0017(6) -0.0024(6) 0.0006(6)
C3 0.0186(8) 0.0208(8) 0.0226(8) 0.0002(7) 0.0032(6) 0.0008(7)
C4 0.0231(9) 0.0174(8) 0.0193(8) 0.0022(6) 0.0014(6) -0.0059(6)
C5 0.0187(8) 0.0185(8) 0.0213(8) 0.0017(6) -0.0051(6) -0.0014(6)
C6 0.0164(8) 0.0146(7) 0.0243(8) 0.0005(6) -0.0009(6) -0.0022(6)
C7 0.0189(8) 0.0162(7) 0.0186(8) 0.0026(6) -0.0004(6) -0.0024(6)
C8 0.0198(9) 0.0210(8) 0.0188(8) 0.0014(6) 0.0005(6) -0.0027(6)
C9 0.0211(9) 0.0279(9) 0.0303(10) -0.0017(8) 0.0015(7) 0.0028(7)
C10 0.0158(7) 0.0129(7) 0.0194(8) -0.0015(6) -0.0018(6) 0.0003(6)
C11 0.0204(8) 0.0164(7) 0.0168(8) -0.0002(6) 0.0005(6) -0.0012(6)
C12 0.0153(8) 0.0172(8) 0.0234(8) -0.0022(6) 0.0010(6) -0.0002(6)
C13 0.0206(8) 0.0145(7) 0.0219(8) -0.0019(6) -0.0036(6) 0.0014(6)
C14 0.0261(9) 0.0173(8) 0.0150(8) -0.0004(6) 0.0003(6) 0.0000(6)
C15 0.0192(8) 0.0158(7) 0.0202(8) -0.0016(6) 0.0035(6) -0.0016(6)
C16 0.0245(10) 0.0272(9) 0.0294(10) 0.0037(8) -0.0077(7) -0.0008(8)

loop_
_atom_site_label
_atom_site_type_symbol
_atom_site_thermal_displace_type
_atom_site_fract_x
_atom_site_fract_y
_atom_site_fract_z
_atom_site_occupancy
_atom_site_U_iso_or_equiv
S1 S Uani 0.80213(5) 0.65451(5) 0.14306(2) 1.000 0.0187(1)
O1 O Uani 0.67601(14) 0.70230(16) 0.18034(5) 1.000 0.0269(4)
O2 O Uani 0.84802(14) 0.77206(15) 0.09805(5) 1.000 0.0262(4)
O3 O Uani 0.65903(14) 0.13772(16) -0.08422(5) 1.000 0.0266(4)
N1 N Uani 0.74472(15) 0.47316(18) 0.11059(5) 1.000 0.0185(4)
C1 C Uani 0.8468(2) 0.3957(2) 0.06614(7) 1.000 0.0207(5)
C2 C Uani 0.80360(19) 0.1978(2) 0.06622(7) 1.000 0.0188(5)
C3 C Uani 0.8018(2) 0.1123(2) 0.00672(7) 1.000 0.0206(5)
C4 C Uani 0.6582(2) 0.1618(2) -0.03197(7) 1.000 0.0199(5)
C5 C Uani 0.5154(2) 0.2324(2) -0.00488(7) 1.000 0.0197(5)
C6 C Uani 0.50261(18) 0.2473(2) 0.05232(7) 1.000 0.0185(4)
C7 C Uani 0.63937(19) 0.1945(2) 0.09456(7) 1.000 0.0179(4)
C8 C Uani 0.6668(2) 0.3302(2) 0.14280(7) 1.000 0.0199(5)
C9 C Uani 0.3492(2) 0.3137(3) 0.07647(8) 1.000 0.0264(5)
C10 C Uani 0.97667(18) 0.60976(19) 0.18681(7) 1.000 0.0161(4)
C11 C Uani 1.12717(19) 0.6405(2) 0.16459(7) 1.000 0.0179(4)
C12 C Uani 1.26500(19) 0.6216(2) 0.20029(7) 1.000 0.0186(5)
C13 C Uani 1.25384(19) 0.5727(2) 0.25795(7) 1.000 0.0191(4)
C14 C Uani 1.1021(2) 0.5334(2) 0.27847(7) 1.000 0.0195(5)
C15 C Uani 0.9635(2) 0.5519(2) 0.24333(7) 1.000 0.0183(4)
C16 C Uani 1.4026(2) 0.5719(3) 0.29782(8) 1.000 0.0273(6)
H1A H Uiso 0.965(2) 0.414(2) 0.0772(8) 1.000 0.025(5)
H1B H Uiso 0.819(2) 0.457(2) 0.0281(8) 1.000 0.020(4)
H2 H Uiso 0.879(2) 0.140(2) 0.0917(8) 1.000 0.021(5)
H3A H Uiso 0.897(2) 0.136(2) -0.0137(8) 1.000 0.023(5)
H3B H Uiso 0.803(2) -0.016(3) 0.0121(8) 1.000 0.029(5)
H5 H Uiso 0.431(2) 0.255(2) -0.0302(8) 1.000 0.024(5)
H7 H Uiso 0.612(2) 0.086(2) 0.1102(7) 1.000 0.014(4)
H8A H Uiso 0.570(2) 0.375(2) 0.1596(7) 1.000 0.018(4)
H8B H Uiso 0.738(2) 0.284(2) 0.1747(7) 1.000 0.017(4)
H9A H Uiso 0.363(2) 0.432(3) 0.0920(8) 1.000 0.030(5)
H9B H Uiso 0.317(2) 0.238(3) 0.1097(9) 1.000 0.033(5)
H9C H Uiso 0.252(2) 0.312(2) 0.0449(8) 1.000 0.027(5)
H11 H Uiso 1.135(2) 0.686(3) 0.1262(8) 1.000 0.025(5)
H12 H Uiso 1.366(2) 0.647(2) 0.1857(8) 1.000 0.023(5)
H14 H Uiso 1.095(2) 0.493(2) 0.3177(7) 1.000 0.017(4)
H15 H Uiso 0.861(2) 0.527(2) 0.2576(7) 1.000 0.021(4)
H16A H Uiso 1.436(3) 0.694(3) 0.3052(9) 1.000 0.042(6)
H16B H Uiso 1.487(3) 0.516(3) 0.2808(9) 1.000 0.041(6)
H16C H Uiso 1.386(2) 0.511(3) 0.3351(9) 1.000 0.032(5)

loop_
_atom_type_symbol
_atom_type_description
_atom_type_scat_dispersion_real
_atom_type_scat_dispersion_imag
_atom_type_scat_source
C C 0.0033 0.0016 'International Tables Vol C Tables 4.2.6.8 and 6.1.1.4'
H H 0.0000 0.0000 'International Tables Vol C Tables 4.2.6.8 and 6.1.1.4'
N N 0.0061 0.0033 'International Tables Vol C Tables 4.2.6.8 and 6.1.1.4'
O O 0.0106 0.0060 'International Tables Vol C Tables 4.2.6.8 and 6.1.1.4'
S S 0.1246 0.1234 'International Tables Vol C Tables 4.2.6.8 and 6.1.1.4'

loop_
_geom_angle_atom_site_label_1
_geom_angle_atom_site_label_2
_geom_angle_atom_site_label_3
_geom_angle
_geom_angle_publ_flag
O1 S1 O2 120.36(7) yes
O1 S1 N1 106.62(7) yes
O1 S1 C10 107.71(7) yes
O2 S1 N1 105.60(7) yes
O2 S1 C10 107.48(7) yes
N1 S1 C10 108.65(7) yes
S1 N1 C1 119.42(10) yes
S1 N1 C8 120.65(10) yes
C1 N1 C8 109.63(12) yes
N1 C1 C2 104.15(12) yes
C1 C2 C3 113.93(13) no
C1 C2 C7 103.09(12) no
C3 C2 C7 113.95(13) no
C2 C3 C4 114.18(13) no
O3 C4 C3 120.88(15) yes
O3 C4 C5 121.16(15) yes
C3 C4 C5 117.91(14) no
C4 C5 C6 123.73(15) no
C5 C6 C7 121.79(14) no
C5 C6 C9 120.20(15) no
C7 C6 C9 117.99(14) no
C2 C7 C6 111.74(13) no
C2 C7 C8 101.26(12) no
C6 C7 C8 112.18(13) no
N1 C8 C7 100.22(12) yes
S1 C10 C11 118.82(12) yes
S1 C10 C15 120.42(12) yes
C11 C10 C15 120.70(15) no
C10 C11 C12 119.37(15) no
C11 C12 C13 120.77(15) no
C12 C13 C14 118.80(15) no
C12 C13 C16 120.12(14) no
C14 C13 C16 121.01(15) no
C13 C14 C15 120.95(15) no
C10 C15 C14 119.24(15) no
N1 C1 H1A 110.2(10) no
N1 C1 H1B 107.9(9) no
C2 C1 H1A 110.8(9) no
C2 C1 H1B 113.7(9) no
H1A C1 H1B 109.8(14) no
C1 C2 H2 107.6(10) no
C3 C2 H2 110.4(10) no
C7 C2 H2 107.4(10) no
C2 C3 H3A 113.2(11) no
C2 C3 H3B 107.9(11) no
C4 C3 H3A 107.9(11) no
C4 C3 H3B 109.0(10) no
H3A C3 H3B 104.2(14) no
C4 C5 H5 113.9(11) no
C6 C5 H5 122.1(11) no
C2 C7 H7 114.6(10) no
C6 C7 H7 107.2(10) no
C8 C7 H7 109.9(10) no
N1 C8 H8A 109.5(9) no
N1 C8 H8B 112.1(9) no
C7 C8 H8A 115.5(10) no
C7 C8 H8B 111.9(9) no
H8A C8 H8B 107.5(13) no
C6 C9 H9A 111.1(10) no
C6 C9 H9B 110.6(11) no
C6 C9 H9C 111.6(10) no
H9A C9 H9B 105.9(17) no
H9A C9 H9C 109.9(14) no
H9B C9 H9C 107.5(14) no
C10 C11 H11 120.1(10) no
C12 C11 H11 120.2(10) no
C11 C12 H12 119.3(11) no
C13 C12 H12 119.9(11) no
C13 C14 H14 118.8(10) no
C15 C14 H14 120.2(10) no
C10 C15 H15 120.1(10) no
C14 C15 H15 120.6(10) no
C13 C16 H16A 108.7(14) no
C13 C16 H16B 110.8(14) no
C13 C16 H16C 113.2(10) no
H16A C16 H16B 107(2) no
H16A C16 H16C 109.6(18) no
H16B C16 H16C 107.2(18) no

loop_
_geom_bond_atom_site_label_1
_geom_bond_atom_site_label_2
_geom_bond_distance
_geom_bond_publ_flag
S1 O1 1.4292(12) yes
S1 O2 1.4332(12) yes
S1 N1 1.6250(14) yes
S1 C10 1.7604(16) yes
O3 C4 1.223(2) yes
N1 C1 1.480(2) yes
N1 C8 1.477(2) yes
C1 C2 1.539(2) no
C2 C3 1.521(2) no
C2 C7 1.535(2) no
C3 C4 1.504(2) no
C4 C5 1.463(2) no
C5 C6 1.337(2) no
C6 C7 1.517(2) no
C6 C9 1.496(2) no
C7 C8 1.526(2) no
C10 C11 1.388(2) no
C10 C15 1.388(2) no
C11 C12 1.387(2) no
C12 C13 1.392(2) no
C13 C14 1.394(2) no
C13 C16 1.506(2) no
C14 C15 1.384(2) no
C1 H1A 1.010(17) no
C1 H1B 1.013(18) no
C2 H2 0.947(17) no
C3 H3A 0.953(17) no
C3 H3B 0.98(2) no
C5 H5 0.908(17) no
C7 H7 0.929(15) no
C8 H8A 0.967(16) no
C8 H8B 0.988(16) no
C9 H9A 0.97(2) no
C9 H9B 1.00(2) no
C9 H9C 1.063(17) no
C11 H11 0.958(19) no
C12 H12 0.935(17) no
C14 H14 0.962(16) no
C15 H15 0.943(17) no
C16 H16A 0.98(2) no
C16 H16B 0.92(2) no
C16 H16C 0.99(2) no

loop_
_geom_hbond_atom_site_label_D
_geom_hbond_atom_site_label_H
_geom_hbond_atom_site_label_A
_geom_hbond_distance_DH
_geom_hbond_distance_HA
_geom_hbond_distance_DA
_geom_hbond_angle_DHA
_geom_hbond_site_symmetry_A
_geom_hbond_publ_flag
C3 H3B O2 0.98(2) 2.57(2) 3.341(2) 135.9(14) 1_545 yes
C11 H11 O2 0.958(19) 2.521(17) 2.897(2) 103.4(11) . yes
C11 H11 O3 0.958(19) 2.402(19) 3.113(2) 130.7(14) 3_765 yes
C14 H14 O3 0.962(16) 2.511(16) 3.444(2) 163.5(14) 4_555 yes

loop_
_geom_torsion_atom_site_label_1
_geom_torsion_atom_site_label_2
_geom_torsion_atom_site_label_3
_geom_torsion_atom_site_label_4
_geom_torsion
_geom_torsion_publ_flag
O1 S1 N1 C1 176.42(11) no
O1 S1 N1 C8 -42.12(13) no
O2 S1 N1 C1 47.30(13) no
O2 S1 N1 C8 -171.23(11) no
C10 S1 N1 C1 -67.75(13) no
C10 S1 N1 C8 73.72(13) no
O1 S1 C10 C11 -150.38(12) no
O1 S1 C10 C15 26.93(14) no
O2 S1 C10 C11 -19.33(14) no
O2 S1 C10 C15 157.98(12) no
N1 S1 C10 C11 94.49(13) no
N1 S1 C10 C15 -88.20(13) no
S1 N1 C1 C2 154.70(10) no
C8 N1 C1 C2 9.38(16) no
C1 N1 C8 C7 -34.61(15) no
S1 N1 C8 C7 -179.44(10) no
N1 C1 C2 C7 19.78(15) no
N1 C1 C2 C3 143.78(13) no
C1 C2 C7 C6 78.93(15) no
C1 C2 C3 C4 -73.89(17) no
C7 C2 C3 C4 44.03(18) no
C3 C2 C7 C8 -164.65(13) no
C3 C2 C7 C6 -45.06(17) no
C1 C2 C7 C8 -40.66(15) no
C2 C3 C4 C5 -19.8(2) no
C2 C3 C4 O3 162.81(14) no
O3 C4 C5 C6 174.08(15) no
C3 C4 C5 C6 -3.4(2) no
C4 C5 C6 C7 1.3(2) no
C4 C5 C6 C9 -177.33(16) no
C5 C6 C7 C8 136.00(16) no
C9 C6 C7 C2 -158.29(15) no
C5 C6 C7 C2 23.1(2) no
C9 C6 C7 C8 -45.4(2) no
C6 C7 C8 N1 -73.75(15) no
C2 C7 C8 N1 45.52(14) no
S1 C10 C11 C12 174.03(12) no
C15 C10 C11 C12 -3.3(2) no
S1 C10 C15 C14 -174.05(12) no
C11 C10 C15 C14 3.2(2) no
C10 C11 C12 C13 -0.1(2) no
C11 C12 C13 C14 3.5(2) no
C11 C12 C13 C16 -173.35(16) no
C12 C13 C14 C15 -3.6(2) no
C16 C13 C14 C15 173.25(16) no
C13 C14 C15 C10 0.3(2) no
